data_2000587
loop_
_publ_author_name
'Schaefer, W. P.'
'Lyon, D. K.'
'Labinger, J. A.'
'Bercaw, J. E.'

_publ_section_title
;
 A platinum chloro (fluoroaryl)phosphine complex
;
_journal_issue 9
_journal_name_full 'Acta Crystallographica Section C'
_journal_page_first 1582
_journal_page_last 1584
_journal_paper_doi 10.1107/S0108270192001008
_journal_volume 48
_journal_year 1992
_chemical_formula_sum 'C36 Cl2 F30 P2 Pt'
_chemical_formula_weight 1330.29
_space_group_IT_number 2
_space_group_name_Hall '-P 1'
_space_group_name_H-M_alt 'P -1'
_symmetry_cell_setting triclinic
_symmetry_space_group_name_Hall '-P 1'
_symmetry_space_group_name_H-M 'P -1'
_cell_angle_alpha 62.550(10)
_cell_angle_beta 65.81(2)
_cell_angle_gamma 73.05(2)
_cell_formula_units_Z 1
_cell_length_a 9.536(4)
_cell_length_b 11.221(2)
_cell_length_c 11.6130(10)
_cell_volume 997.8(5)
_diffrn_radiation_type Mo
_diffrn_radiation_wavelength 0.71073
_exptl_absorpt_coefficient_mu 3.927
_exptl_crystal_density_diffrn 2.21
_exptl_crystal_F_000 628
_cod_data_source_file hh0588.cif
_cod_data_source_block hh0588a
_cod_original_cell_volume 997.8(4)
_cod_original_formula_sum 'C36 Cl2 F30 P2 Pt1'
_cod_database_code 2000587

loop_
_space_group_symop_id
_space_group_symop_operation_xyz
1 x,y,z
2 -x,-y,-z

loop_
_atom_site_label
_atom_site_fract_x
_atom_site_fract_y
_atom_site_fract_z
_atom_site_U_iso_or_equiv
Pt .0 .0 .0 .02730(10)
Cl .1968(2) .1318(2) -.09940(10) .0474(3)
P -.0307(2) .04710(10) -.20200(10) .0304(3)
C1 -.2132(6) .1378(5) -.2325(5) .0344(11)
C2 -.3316(6) .1909(5) -.1435(6) .0393(12)
C3 -.4646(6) .2692(5) -.1756(6) .0446(14)
C4 -.4764(6) .2996(5) -.3001(6) .0437(14)
C5 -.3597(7) .2488(6) -.3911(6) .0458(13)
C6 -.2313(6) .1710(5) -.3579(6) .0392(12)
F2 -.3230(4) .1731(4) -.0260(4) .0603(9)
F3 -.5753(4) .3192(4) -.0876(4) .0645(10)
F4 -.5991(4) .3793(4) -.3344(4) .0662(10)
F5 -.3720(4) .2788(4) -.5127(4) .0691(10)
F6 -.1177(4) .1249(4) -.4499(3) .0519(8)
C11 .1033(6) .1573(5) -.3540(5) .0360(12)
C12 .0857(6) .2892(5) -.3659(6) .0410(13)
C13 .1805(7) .3820(6) -.4715(7) .0521(16)
C14 .3009(8) .3451(7) -.5692(7) .0578(17)
C15 .3247(7) .2151(7) -.5616(6) .0543(17)
C16 .2259(7) .1229(6) -.4555(6) .0437(13)
F12 -.0306(4) .3299(3) -.2729(4) .0526(9)
F13 .1576(5) .5092(3) -.4783(4) .0732(12)
F14 .3939(5) .4344(4) -.6727(4) .0887(14)
F15 .4411(5) .1772(5) -.6567(4) .0814(13)
F16 .2505(4) .0000(4) -.4575(4) .0591(9)
C21 -.0039(6) -.1160(5) -.2134(5) .0370(12)
C22 .1327(7) -.1992(6) -.1954(6) .0448(13)
C23 .1582(8) -.3329(6) -.1771(7) .0586(18)
C24 .0456(9) -.3861(6) -.1777(7) .064(2)
C25 -.0897(9) -.3091(6) -.1937(7) .0574(17)
C26 -.1126(7) -.1743(5) -.2114(6) .0440(14)
F22 .2432(4) -.1491(4) -.1934(4) .0586(9)
F23 .2906(5) -.4083(4) -.1593(5) .0924(14)
F24 .0679(6) -.5164(4) -.1593(5) .0938(15)
F25 -.2009(6) -.3619(4) -.1910(5) .0867(13)
F26 -.2527(4) -.1058(3) -.2213(4) .0638(10)

loop_
_geom_bond_atom_site_label_1
_geom_bond_atom_site_label_2
_geom_bond_distance
Pt P 2.2800(10)
Pt Cl 2.304(2)
P C1 1.824(6)
P C11 1.827(6)
P C21 1.832(6)
C1 C2 1.385(8)
C1 C6 1.399(8)
C2 C3 1.399(9)
C2 F2 1.319(7)
C3 C4 1.369(9)
C3 F3 1.332(8)
C4 C5 1.379(9)
C4 F4 1.331(8)
C5 C6 1.365(9)
C5 F5 1.340(8)
C6 F6 1.348(7)
C11 C12 1.387(8)
C11 C16 1.390(9)
C12 C13 1.367(9)
C12 F12 1.336(7)
C13 C14 1.365(10)
C13 F13 1.349(8)
C14 C15 1.375(10)
C14 F14 1.331(9)
C15 C16 1.384(10)
C15 F15 1.337(9)
C16 F16 1.339(8)
C21 C22 1.395(9)
C21 C26 1.365(9)
C22 C23 1.375(10)
C22 F22 1.343(8)
C23 C24 1.376(11)
C23 F23 1.335(9)
C24 C25 1.358(11)
C24 F24 1.340(9)
C25 C26 1.391(10)
C25 F25 1.340(9)
C26 F26 1.355(8)
